data_4307182
loop_
_publ_author_name
'Jie Zhang'
'Ruifang Cai'
'Zhenxia Chen'
'Xigeng Zhou'

_publ_section_title
;
Facile Construction of Lanthanide Metallomacrocycles with the Bridging
Imidazolate and Triazolate Ligands and Their Ring Expansions
;
_journal_name_full 'Inorganic Chemistry'
_journal_page_first 321
_journal_page_last 327
_journal_paper_doi 10.1021/ic061722f
_journal_volume 46
_journal_year 2007
_chemical_formula_sum 'C60 H54 N9 O3 Yb3'
_chemical_formula_weight 1468.24
_chemical_name_systematic
; 
 ? 
;
_space_group_IT_number 148
_symmetry_cell_setting rhombohedral
_symmetry_space_group_name_Hall '-R 3'
_symmetry_space_group_name_H-M 'R -3 :H'
_atom_sites_solution_hydrogens geom
_atom_sites_solution_primary direct
_atom_sites_solution_secondary difmap
_audit_creation_method SHELXL-97
_cell_angle_alpha 90.00
_cell_angle_beta 90.00
_cell_angle_gamma 120.00
_cell_formula_units_Z 6
_cell_length_a 30.451(5)
_cell_length_b 30.451(5)
_cell_length_c 13.919(3)
_cell_measurement_reflns_used 992
_cell_measurement_temperature 298(2)
_cell_measurement_theta_max 19.247
_cell_measurement_theta_min 2.513
_cell_volume 11177(4)
_computing_cell_refinement 'Bruker SMART'
_computing_data_collection 'Bruker SMART'
_computing_data_reduction 'Bruker SHELXTL'
_computing_molecular_graphics 'Bruker SHELXTL'
_computing_publication_material 'Bruker SHELXTL'
_computing_structure_refinement 'SHELXL-97 (Sheldrick, 1997)'
_computing_structure_solution 'SHELXS-97 (Sheldrick, 1990)'
_diffrn_ambient_temperature 298(2)
_diffrn_measured_fraction_theta_full 0.998
_diffrn_measured_fraction_theta_max 0.998
_diffrn_measurement_device_type 'CCD area detector'
_diffrn_measurement_method 'phi and omega scans'
_diffrn_radiation_monochromator graphite
_diffrn_radiation_source 'fine-focus sealed tube'
_diffrn_radiation_type MoK\a
_diffrn_radiation_wavelength 0.71073
_diffrn_reflns_av_R_equivalents 0.0711
_diffrn_reflns_av_sigmaI/netI 0.0874
_diffrn_reflns_limit_h_max 36
_diffrn_reflns_limit_h_min -17
_diffrn_reflns_limit_k_max 27
_diffrn_reflns_limit_k_min -36
_diffrn_reflns_limit_l_max 16
_diffrn_reflns_limit_l_min -15
_diffrn_reflns_number 15667
_diffrn_reflns_theta_full 25.01
_diffrn_reflns_theta_max 25.01
_diffrn_reflns_theta_min 1.65
_diffrn_standards_decay_% 5.50
_exptl_absorpt_coefficient_mu 3.774
_exptl_absorpt_correction_T_max 0.7041
_exptl_absorpt_correction_T_min 0.4522
_exptl_absorpt_correction_type none
_exptl_crystal_density_diffrn 1.309
_exptl_crystal_density_method 'not measured'
_exptl_crystal_F_000 4266
_exptl_crystal_size_max 0.25
_exptl_crystal_size_mid 0.15
_exptl_crystal_size_min 0.10
_refine_diff_density_max 1.402
_refine_diff_density_min -0.636
_refine_diff_density_rms 0.241
_refine_ls_extinction_method none
_refine_ls_goodness_of_fit_ref 0.970
_refine_ls_hydrogen_treatment mixed
_refine_ls_matrix_type full
_refine_ls_number_parameters 192
_refine_ls_number_reflns 4378
_refine_ls_number_restraints 0
_refine_ls_restrained_S_all 0.970
_refine_ls_R_factor_all 0.1419
_refine_ls_R_factor_gt 0.0633
_refine_ls_shift/su_max 0.002
_refine_ls_shift/su_mean 0.000
_refine_ls_structure_factor_coef Fsqd
_refine_ls_weighting_details 'calc w=1/[\s^2^(Fo^2^)+(0.1142P)^2^+0.0000P] where P=(Fo^2^+2Fc^2^)/3'
_refine_ls_weighting_scheme calc
_refine_ls_wR_factor_gt 0.1778
_refine_ls_wR_factor_ref 0.2148
_reflns_number_gt 2035
_reflns_number_total 4378
_reflns_threshold_expression >2sigma(I)
_cod_data_source_file ic061722fsi20060911_110532.cif
_cod_data_source_block f40330b
_cod_depositor_comments
;
The following automatic conversions were performed:
'_symmetry_cell_setting' value 'Rhombohedral' changed to 'rhombohedral'
according to '/home/saulius/struct/CIF-dictionaries/cif_core.dic'
dictionary named 'cif_core.dic' version 2.4.1 from 2010-06-29.

Automatic conversion script
Id: cif_fix_enum 1527 2010-12-29 10:47:43Z saulius 
;
_cod_original_cell_volume 11178(4)
_cod_original_sg_symbol_H-M 'R -3'
_cod_database_code 4307182

loop_
_symmetry_equiv_pos_as_xyz
'x, y, z'
'-y, x-y, z'
'-x+y, -x, z'
'x+2/3, y+1/3, z+1/3'
'-y+2/3, x-y+1/3, z+1/3'
'-x+y+2/3, -x+1/3, z+1/3'
'x+1/3, y+2/3, z+2/3'
'-y+1/3, x-y+2/3, z+2/3'
'-x+y+1/3, -x+2/3, z+2/3'
'-x, -y, -z'
'y, -x+y, -z'
'x-y, x, -z'
'-x+2/3, -y+1/3, -z+1/3'
'y+2/3, -x+y+1/3, -z+1/3'
'x-y+2/3, x+1/3, -z+1/3'
'-x+1/3, -y+2/3, -z+2/3'
'y+1/3, -x+y+2/3, -z+2/3'
'x-y+1/3, x+2/3, -z+2/3'

loop_
_atom_site_label
_atom_site_type_symbol
_atom_site_fract_x
_atom_site_fract_y
_atom_site_fract_z
_atom_site_U_iso_or_equiv
_atom_site_adp_type
_atom_site_occupancy
_atom_site_symmetry_multiplicity
_atom_site_calc_flag
_atom_site_refinement_flags
_atom_site_disorder_assembly
_atom_site_disorder_group
Yb1 Yb 0.18160(2) 0.07367(2) 0.25408(5) 0.0811(3) Uani 1 1 d . . .
O1 O 0.0960(3) 0.0094(3) 0.2604(7) 0.084(3) Uani 1 1 d . . .
N1 N 0.1519(4) -0.0154(4) 0.2508(8) 0.079(3) Uani 1 1 d . . .
N2 N 0.0634(4) -0.0759(4) 0.2641(10) 0.089(4) Uani 1 1 d . . .
C1 C 0.2034(6) 0.0568(5) 0.4256(7) 0.154(10) Uani 1 1 d G . .
H1A H 0.1844 0.0251 0.4618 0.185 Uiso 1 1 calc R . .
C2 C 0.1970(7) 0.0986(6) 0.4324(10) 0.29(3) Uani 1 1 d G . .
H2A H 0.1731 0.1017 0.4752 0.349 Uiso 1 1 calc R . .
C3 C 0.2358(7) 0.1381(6) 0.3816(10) 0.35(4) Uani 1 1 d G . .
H3A H 0.2442 0.1736 0.3836 0.417 Uiso 1 1 calc R . .
C4 C 0.2664(6) 0.1206(5) 0.3434(11) 0.29(3) Uani 1 1 d G . .
H4A H 0.2996 0.1418 0.3134 0.351 Uiso 1 1 calc R . .
C5 C 0.2463(5) 0.0704(4) 0.3706(9) 0.166(10) Uani 1 1 d G . .
H5A H 0.2627 0.0500 0.3617 0.199 Uiso 1 1 calc R . .
C17 C 0.1692(3) -0.0501(3) 0.2417(6) 0.084(4) Uani 1 1 d G . .
C12 C 0.1661(5) -0.0721(4) 0.1513(7) 0.160(10) Uani 1 1 d G . .
H12 H 0.1534 -0.0632 0.0988 0.192 Uiso 1 1 calc R . .
C13 C 0.1823(5) -0.1078(4) 0.1403(9) 0.231(17) Uani 1 1 d G . .
H13 H 0.1803 -0.1223 0.0806 0.277 Uiso 1 1 calc R . .
C14 C 0.2016(4) -0.1213(4) 0.2197(10) 0.160(9) Uani 1 1 d G . .
H14 H 0.2124 -0.1449 0.2125 0.192 Uiso 1 1 calc R . .
C15 C 0.2047(4) -0.0993(4) 0.3101(9) 0.156(10) Uani 1 1 d G . .
H15 H 0.2174 -0.1083 0.3626 0.187 Uiso 1 1 calc R . .
C16 C 0.1885(4) -0.0637(3) 0.3212(6) 0.127(7) Uani 1 1 d G . .
H16 H 0.1905 -0.0491 0.3809 0.152 Uiso 1 1 calc R . .
C11 C 0.1049(5) -0.0261(5) 0.2582(11) 0.076(4) Uani 1 1 d . . .
C18 C 0.0571(9) -0.1259(9) 0.285(2) 0.181(11) Uani 1 1 d . . .
H18 H 0.0834 -0.1318 0.3001 0.217 Uiso 1 1 calc R . .
C6 C 0.2040(14) 0.0581(8) 0.0881(16) 0.26(3) Uani 1 1 d G . .
H6A H 0.2008 0.0261 0.0658 0.312 Uiso 1 1 calc R . .
C7 C 0.1708(8) 0.0720(16) 0.0754(16) 0.38(5) Uani 1 1 d G . .
H7A H 0.1386 0.0523 0.0412 0.450 Uiso 1 1 calc R . .
C8 C 0.1919(17) 0.1197(15) 0.095(2) 0.46(6) Uani 1 1 d G . .
H8A H 0.1777 0.1415 0.0798 0.557 Uiso 1 1 calc R . .
C9 C 0.2382(14) 0.1353(9) 0.119(2) 0.24(2) Uani 1 1 d G . .
H9A H 0.2645 0.1708 0.1285 0.286 Uiso 1 1 calc R . .
C10 C 0.2457(11) 0.0972(15) 0.115(2) 0.34(3) Uani 1 1 d G . .
H10A H 0.2787 0.0992 0.1197 0.410 Uiso 1 1 calc R . .
N3 N -0.0181(4) -0.1376(5) 0.2673(9) 0.092(4) Uani 1 1 d . . .
C20 C 0.0154(5) -0.0866(5) 0.2612(9) 0.068(3) Uani 1 1 d . . .
H20 H 0.0056 -0.0623 0.2557 0.082 Uiso 1 1 calc R . .
C19 C 0.0102(7) -0.1605(7) 0.278(2) 0.170(11) Uani 1 1 d . . .
H19 H -0.0022 -0.1952 0.2804 0.205 Uiso 1 1 calc R . .

loop_
_atom_site_aniso_label
_atom_site_aniso_U_11
_atom_site_aniso_U_22
_atom_site_aniso_U_33
_atom_site_aniso_U_23
_atom_site_aniso_U_13
_atom_site_aniso_U_12
Yb1 0.0522(4) 0.0703(5) 0.1172(6) -0.0093(4) -0.0043(3) 0.0280(3)
O1 0.053(5) 0.067(6) 0.135(8) -0.014(6) -0.002(5) 0.032(5)
N1 0.046(6) 0.068(7) 0.125(9) -0.012(6) -0.006(6) 0.030(6)
N2 0.059(7) 0.060(7) 0.155(11) -0.019(7) -0.017(7) 0.036(6)
C1 0.21(3) 0.123(18) 0.14(2) -0.007(15) -0.043(19) 0.09(2)
C2 0.30(5) 0.54(8) 0.13(2) -0.19(4) -0.16(3) 0.29(5)
C3 0.32(6) 0.28(5) 0.46(8) -0.29(5) -0.26(6) 0.17(5)
C4 0.19(3) 0.17(3) 0.32(4) 0.04(3) -0.17(3) -0.05(3)
C5 0.13(2) 0.18(3) 0.19(3) -0.02(2) -0.063(18) 0.08(2)
C17 0.055(8) 0.084(10) 0.117(13) 0.011(9) 0.012(8) 0.037(8)
C12 0.30(3) 0.19(2) 0.060(11) -0.040(12) -0.021(13) 0.18(2)
C13 0.48(5) 0.29(3) 0.100(16) 0.005(18) 0.06(2) 0.33(4)
C14 0.14(2) 0.16(2) 0.22(3) 0.004(19) 0.046(19) 0.100(18)
C15 0.140(18) 0.107(16) 0.23(3) 0.006(16) -0.089(18) 0.065(15)
C16 0.167(19) 0.090(13) 0.117(14) 0.010(10) -0.014(13) 0.061(13)
C11 0.058(9) 0.060(9) 0.109(11) -0.010(8) -0.006(8) 0.030(8)
C18 0.120(18) 0.129(19) 0.34(3) 0.04(2) 0.02(2) 0.101(16)
C6 0.35(5) 0.109(19) 0.21(3) -0.014(19) 0.20(4) 0.03(3)
C7 0.29(5) 0.92(15) 0.089(19) 0.01(4) 0.01(2) 0.43(7)
C8 0.80(14) 0.59(10) 0.36(7) 0.36(7) 0.46(9) 0.61(11)
C9 0.31(5) 0.14(2) 0.30(4) 0.11(2) 0.22(4) 0.14(3)
C10 0.39(7) 0.37(6) 0.41(6) 0.25(6) 0.34(6) 0.31(6)
N3 0.064(8) 0.079(9) 0.130(11) -0.016(7) -0.003(7) 0.033(7)
C20 0.071(9) 0.070(9) 0.072(9) -0.011(7) -0.007(7) 0.040(8)
C19 0.063(12) 0.069(12) 0.38(4) -0.004(17) -0.006(17) 0.032(10)

loop_
_atom_type_symbol
_atom_type_description
_atom_type_scat_dispersion_real
_atom_type_scat_dispersion_imag
_atom_type_scat_source
C C 0.0033 0.0016 'International Tables Vol C Tables 4.2.6.8 and 6.1.1.4'
H H 0.0000 0.0000 'International Tables Vol C Tables 4.2.6.8 and 6.1.1.4'
N N 0.0061 0.0033 'International Tables Vol C Tables 4.2.6.8 and 6.1.1.4'
O O 0.0106 0.0060 'International Tables Vol C Tables 4.2.6.8 and 6.1.1.4'
Yb Yb -0.3850 5.5486 'International Tables Vol C Tables 4.2.6.8 and 6.1.1.4'

loop_
_geom_angle_atom_site_label_1
_geom_angle_atom_site_label_2
_geom_angle_atom_site_label_3
_geom_angle
_geom_angle_site_symmetry_1
_geom_angle_site_symmetry_3
_geom_angle_publ_flag
O1 Yb1 N3 76.7(4) . 2 ?
O1 Yb1 N1 54.9(3) . . ?
N3 Yb1 N1 131.6(4) 2 . ?
O1 Yb1 C7 86.6(7) . . ?
N3 Yb1 C7 89.0(10) 2 . ?
N1 Yb1 C7 89.2(11) . . ?
O1 Yb1 C6 99.8(8) . . ?
N3 Yb1 C6 117.8(9) 2 . ?
N1 Yb1 C6 75.7(6) . . ?
C7 Yb1 C6 29.7(4) . . ?
O1 Yb1 C3 129.6(5) . . ?
N3 Yb1 C3 80.3(5) 2 . ?
N1 Yb1 C3 128.2(4) . . ?
C7 Yb1 C3 137.3(10) . . ?
C6 Yb1 C3 130.6(9) . . ?
O1 Yb1 C8 105.6(12) . . ?
N3 Yb1 C8 72.3(5) 2 . ?
N1 Yb1 C8 118.5(9) . . ?
C7 Yb1 C8 29.4(4) . . ?
C6 Yb1 C8 48.5(6) . . ?
C3 Yb1 C8 109.1(11) . . ?
O1 Yb1 C4 146.6(4) . . ?
N3 Yb1 C4 109.9(5) 2 . ?
N1 Yb1 C4 110.3(4) . . ?
C7 Yb1 C4 125.3(7) . . ?
C6 Yb1 C4 104.9(10) . . ?
C3 Yb1 C4 31.49(12) . . ?
C8 Yb1 C4 107.6(12) . . ?
O1 Yb1 C2 99.9(5) . . ?
N3 Yb1 C2 79.9(5) 2 . ?
N1 Yb1 C2 105.3(4) . . ?
C7 Yb1 C2 165.3(11) . . ?
C6 Yb1 C2 156.2(10) . . ?
C3 Yb1 C2 31.45(10) . . ?
C8 Yb1 C2 136.2(9) . . ?
C4 Yb1 C2 51.86(17) . . ?
O1 Yb1 C10 129.0(9) . . ?
N3 Yb1 C10 117.7(8) 2 . ?
N1 Yb1 C10 96.0(9) . . ?
C7 Yb1 C10 48.4(6) . . ?
C6 Yb1 C10 29.2(4) . . ?
C3 Yb1 C10 101.4(10) . . ?
C8 Yb1 C10 47.9(6) . . ?
C4 Yb1 C10 78.3(9) . . ?
C2 Yb1 C10 129.8(10) . . ?
O1 Yb1 C5 119.5(4) . . ?
N3 Yb1 C5 129.6(4) 2 . ?
N1 Yb1 C5 80.3(3) . . ?
C7 Yb1 C5 135.6(7) . . ?
C6 Yb1 C5 106.5(10) . . ?
C3 Yb1 C5 51.76(19) . . ?
C8 Yb1 C5 132.5(11) . . ?
C4 Yb1 C5 31.20(14) . . ?
C2 Yb1 C5 51.52(19) . . ?
C10 Yb1 C5 89.7(8) . . ?
O1 Yb1 C1 95.1(4) . . ?
N3 Yb1 C1 108.7(4) 2 . ?
N1 Yb1 C1 77.4(4) . . ?
C7 Yb1 C1 162.2(10) . . ?
C6 Yb1 C1 133.3(9) . . ?
C3 Yb1 C1 51.70(18) . . ?
C8 Yb1 C1 158.7(12) . . ?
C4 Yb1 C1 51.54(19) . . ?
C2 Yb1 C1 31.12(13) . . ?
C10 Yb1 C1 120.7(8) . . ?
C5 Yb1 C1 30.99(13) . . ?
C11 O1 Yb1 95.1(8) . . ?
C11 N1 C17 126.6(11) . . ?
C11 N1 Yb1 91.6(8) . . ?
C17 N1 Yb1 141.7(7) . . ?
C20 N2 C11 123.3(12) . . ?
C20 N2 C18 101.2(13) . . ?
C11 N2 C18 135.2(14) . . ?
C2 C1 C5 108.0 . . ?
C2 C1 Yb1 73.3(2) . . ?
C5 C1 Yb1 74.3(4) . . ?
C1 C2 C3 108.0 . . ?
C1 C2 Yb1 75.6(3) . . ?
C3 C2 Yb1 73.4(4) . . ?
C4 C3 C2 108.0 . . ?
C4 C3 Yb1 74.8(4) . . ?
C2 C3 Yb1 75.2(4) . . ?
C3 C4 C5 108.0 . . ?
C3 C4 Yb1 73.7(3) . . ?
C5 C4 Yb1 75.7(3) . . ?
C1 C5 C4 108.0 . . ?
C1 C5 Yb1 74.7(4) . . ?
C4 C5 Yb1 73.1(3) . . ?
N1 C17 C12 118.7(6) . . ?
N1 C17 C16 121.3(6) . . ?
C12 C17 C16 120.0 . . ?
C13 C12 C17 120.0 . . ?
C12 C13 C14 120.0 . . ?
C15 C14 C13 120.0 . . ?
C14 C15 C16 120.0 . . ?
C17 C16 C15 120.0 . . ?
O1 C11 N1 118.4(12) . . ?
O1 C11 N2 117.7(12) . . ?
N1 C11 N2 123.9(13) . . ?
O1 C11 Yb1 58.2(7) . . ?
N1 C11 Yb1 60.2(7) . . ?
N2 C11 Yb1 175.5(10) . . ?
C19 C18 N2 110.7(16) . . ?
C7 C6 C10 108.0 . . ?
C7 C6 Yb1 74.6(9) . . ?
C10 C6 Yb1 78.0(9) . . ?
C8 C7 C6 108.0 . . ?
C8 C7 Yb1 77.5(8) . . ?
C6 C7 Yb1 75.7(9) . . ?
C7 C8 C9 108.0 . . ?
C7 C8 Yb1 73.0(8) . . ?
C9 C8 Yb1 77.5(9) . . ?
C10 C9 C8 108.0 . . ?
C10 C9 Yb1 74.6(8) . . ?
C8 C9 Yb1 73.6(8) . . ?
C9 C10 C6 108.0 . . ?
C9 C10 Yb1 76.6(8) . . ?
C6 C10 Yb1 72.8(8) . . ?
C19 N3 C20 106.6(13) . . ?
C19 N3 Yb1 124.5(12) . 3 ?
C20 N3 Yb1 128.9(10) . 3 ?
N2 C20 N3 112.3(12) . . ?
C18 C19 N3 108.4(17) . . ?

loop_
_geom_bond_atom_site_label_1
_geom_bond_atom_site_label_2
_geom_bond_distance
_geom_bond_site_symmetry_2
_geom_bond_publ_flag
Yb1 O1 2.352(8) . ?
Yb1 N3 2.377(12) 2 ?
Yb1 N1 2.393(11) . ?
Yb1 C7 2.51(2) . ?
Yb1 C6 2.519(18) . ?
Yb1 C3 2.547(10) . ?
Yb1 C8 2.56(2) . ?
Yb1 C4 2.562(11) . ?
Yb1 C2 2.569(12) . ?
Yb1 C10 2.579(18) . ?
Yb1 C5 2.593(9) . ?
Yb1 C1 2.598(10) . ?
O1 C11 1.243(14) . ?
N1 C11 1.303(15) . ?
N1 C17 1.400(13) . ?
N2 C20 1.329(15) . ?
N2 C11 1.409(16) . ?
N2 C18 1.46(2) . ?
C1 C2 1.387(3) . ?
C1 C5 1.387(3) . ?
C2 C3 1.387(3) . ?
C3 C4 1.386(3) . ?
C4 C5 1.387(3) . ?
C17 C12 1.407(3) . ?
C17 C16 1.408(3) . ?
C12 C13 1.407(3) . ?
C13 C14 1.407(3) . ?
C14 C15 1.407(3) . ?
C15 C16 1.408(3) . ?
C18 C19 1.28(3) . ?
C6 C7 1.288(17) . ?
C6 C10 1.288(17) . ?
C7 C8 1.288(17) . ?
C8 C9 1.288(17) . ?
C9 C10 1.288(17) . ?
N3 C19 1.36(2) . ?
N3 C20 1.369(16) . ?
N3 Yb1 2.377(11) 3 ?
